data_4500982
loop_
_publ_author_name
'Jiang, Guiyuan'
'Wu, Tao'
'Zheng, Shou-Tian'
'Zhao, Xiang'
'Lin, Qipu'
'Bu, Xianhui'
'Feng, Pingyun'

_publ_section_title
;
 A Nine-Connected Mixed-Ligand Nickel-Organic Framework and Its Gas
 Sorption Properties
;
_journal_issue 9
_journal_name_full 'Crystal Growth &amp; Design'
_journal_page_first 3713
_journal_paper_doi 10.1021/cg200579j
_journal_volume 11
_journal_year 2011
_chemical_formula_sum 'C30 H23 N3 Ni3 O15'
_chemical_formula_weight 841.64
_chemical_name_systematic
; 
 ? 
;
_space_group_IT_number 217
_symmetry_cell_setting cubic
_symmetry_space_group_name_Hall 'I -4 2 3'
_symmetry_space_group_name_H-M 'I -4 3 m'
_atom_sites_solution_hydrogens geom
_atom_sites_solution_primary direct
_atom_sites_solution_secondary difmap
_audit_creation_method SHELXL-97
_cell_angle_alpha 90.00
_cell_angle_beta 90.00
_cell_angle_gamma 90.00
_cell_formula_units_Z 8
_cell_length_a 21.6735(5)
_cell_length_b 21.6735(5)
_cell_length_c 21.6735(5)
_cell_measurement_reflns_used 4863
_cell_measurement_temperature 150(2)
_cell_measurement_theta_max 24.548
_cell_measurement_theta_min 2.658
_cell_volume 10180.9(4)
_computing_structure_refinement 'SHELXL-97 (Sheldrick, 1997)'
_computing_structure_solution 'SHELXS-97 (Sheldrick, 1990)'
_diffrn_ambient_temperature 150(2)
_diffrn_measured_fraction_theta_full 0.998
_diffrn_measured_fraction_theta_max 0.998
_diffrn_measurement_device_type 'Bruker APEX II'
_diffrn_measurement_method 'Omega scan'
_diffrn_radiation_monochromator graphite
_diffrn_radiation_source 'fine-focus sealed tube'
_diffrn_radiation_type MoK\a
_diffrn_radiation_wavelength 0.71073
_diffrn_reflns_av_R_equivalents 0.0325
_diffrn_reflns_av_sigmaI/netI 0.0273
_diffrn_reflns_limit_h_max 25
_diffrn_reflns_limit_h_min -19
_diffrn_reflns_limit_k_max 17
_diffrn_reflns_limit_k_min -16
_diffrn_reflns_limit_l_max 25
_diffrn_reflns_limit_l_min -12
_diffrn_reflns_number 11102
_diffrn_reflns_theta_full 24.99
_diffrn_reflns_theta_max 24.99
_diffrn_reflns_theta_min 1.33
_diffrn_standards_decay_% 0
_diffrn_standards_interval_count 0
_diffrn_standards_number 0
_exptl_absorpt_coefficient_mu 1.148
_exptl_absorpt_correction_T_max 0.7452
_exptl_absorpt_correction_T_min 0.628
_exptl_absorpt_correction_type empirical
_exptl_absorpt_process_details SADABS
_exptl_crystal_colour green
_exptl_crystal_density_diffrn 1.098
_exptl_crystal_density_method 'not measured'
_exptl_crystal_description block
_exptl_crystal_F_000 3424
_exptl_crystal_size_max 0.20
_exptl_crystal_size_mid 0.20
_exptl_crystal_size_min 0.20
_refine_diff_density_max 1.059
_refine_diff_density_min -0.653
_refine_diff_density_rms 0.140
_refine_ls_abs_structure_details 'Flack H D (1983), Acta Cryst. A39, 876-881'
_refine_ls_abs_structure_Flack 0.01(1)
_refine_ls_extinction_method none
_refine_ls_goodness_of_fit_ref 1.137
_refine_ls_hydrogen_treatment constr
_refine_ls_matrix_type full
_refine_ls_number_parameters 97
_refine_ls_number_reflns 1656
_refine_ls_number_restraints 0
_refine_ls_restrained_S_all 1.137
_refine_ls_R_factor_all 0.0587
_refine_ls_R_factor_gt 0.0521
_refine_ls_shift/su_max 0.001
_refine_ls_shift/su_mean 0.000
_refine_ls_structure_factor_coef Fsqd
_refine_ls_weighting_details 'calc w=1/[\s^2^(Fo^2^)+(0.1335P)^2^+6.9111P] where P=(Fo^2^+2Fc^2^)/3'
_refine_ls_weighting_scheme calc
_refine_ls_wR_factor_gt 0.1635
_refine_ls_wR_factor_ref 0.1738
_reflns_number_gt 1527
_reflns_number_total 1656
_reflns_threshold_expression >2sigma(I)
_cod_data_source_file cg200579j_si_002.cif
_cod_data_source_block am
_cod_depositor_comments
;
The following automatic conversions were performed:

'_symmetry_cell_setting' value 'Cubic' changed to 'cubic' according
to /home/saulius/struct/CIF-dictionaries/cif_core.dic dictionary
named 'cif_core.dic' version 2.4.1 from 2010-06-29.

Automatic conversion script
Id: cif_fix_values 1715 2011-07-08 13:25:40Z adriana 
;
_cod_original_sg_symbol_H-M I-43m
_cod_database_code 4500982

loop_
_symmetry_equiv_pos_as_xyz
'x, y, z'
'-x, -y, z'
'-x, y, -z'
'x, -y, -z'
'z, x, y'
'z, -x, -y'
'-z, -x, y'
'-z, x, -y'
'y, z, x'
'-y, z, -x'
'y, -z, -x'
'-y, -z, x'
'y, x, z'
'-y, -x, z'
'y, -x, -z'
'-y, x, -z'
'x, z, y'
'-x, z, -y'
'-x, -z, y'
'x, -z, -y'
'z, y, x'
'z, -y, -x'
'-z, y, -x'
'-z, -y, x'
'x+1/2, y+1/2, z+1/2'
'-x+1/2, -y+1/2, z+1/2'
'-x+1/2, y+1/2, -z+1/2'
'x+1/2, -y+1/2, -z+1/2'
'z+1/2, x+1/2, y+1/2'
'z+1/2, -x+1/2, -y+1/2'
'-z+1/2, -x+1/2, y+1/2'
'-z+1/2, x+1/2, -y+1/2'
'y+1/2, z+1/2, x+1/2'
'-y+1/2, z+1/2, -x+1/2'
'y+1/2, -z+1/2, -x+1/2'
'-y+1/2, -z+1/2, x+1/2'
'y+1/2, x+1/2, z+1/2'
'-y+1/2, -x+1/2, z+1/2'
'y+1/2, -x+1/2, -z+1/2'
'-y+1/2, x+1/2, -z+1/2'
'x+1/2, z+1/2, y+1/2'
'-x+1/2, z+1/2, -y+1/2'
'-x+1/2, -z+1/2, y+1/2'
'x+1/2, -z+1/2, -y+1/2'
'z+1/2, y+1/2, x+1/2'
'z+1/2, -y+1/2, -x+1/2'
'-z+1/2, y+1/2, -x+1/2'
'-z+1/2, -y+1/2, x+1/2'

loop_
_atom_site_label
_atom_site_type_symbol
_atom_site_fract_x
_atom_site_fract_y
_atom_site_fract_z
_atom_site_U_iso_or_equiv
_atom_site_adp_type
_atom_site_occupancy
_atom_site_symmetry_multiplicity
_atom_site_calc_flag
_atom_site_refinement_flags
_atom_site_disorder_assembly
_atom_site_disorder_group
Ni1 Ni 0.88063(4) 0.23238(3) 0.23238(3) 0.0159(3) Uani 1 2 d S . .
N1 N 0.7692(2) 0.2308(2) 0.5371(2) 0.0239(12) Uani 1 2 d S . .
O1 O 0.8036(3) 0.1964(3) 0.1964(3) 0.035(2) Uani 1 6 d S . .
H1 H 0.7770 0.2230 0.2230 0.042 Uiso 1 6 calc SR . .
O2 O 0.92365(19) 0.2422(3) 0.1486(2) 0.0519(15) Uani 1 1 d . . .
O3 O 0.84701(19) 0.2265(2) 0.32158(17) 0.0355(10) Uani 1 1 d . . .
C1 C 0.9055(3) 0.2446(4) 0.0945(3) 0.0313(19) Uani 1 2 d S A .
C2 C 0.9542(3) 0.2514(4) 0.0458(3) 0.035(2) Uani 1 2 d S . .
C3 C 1.0154(7) 0.2612(13) 0.0617(7) 0.069(6) Uani 0.65(3) 1 d P A 1
H3A H 1.0263 0.2680 0.1036 0.082 Uiso 0.65(3) 1 calc PR A 1
C3A C 1.0121(15) 0.224(2) 0.0601(14) 0.069(6) Uani 0.35(3) 1 d P A 2
H3AA H 1.0196 0.2065 0.0996 0.082 Uiso 0.35(3) 1 calc PR A 2
C4 C 0.8077(3) 0.1923(3) 0.3466(3) 0.0232(16) Uani 1 2 d S . .
C5 C 0.7983(3) 0.2017(3) 0.4151(3) 0.0274(16) Uani 1 2 d S . .
C6 C 0.8311(3) 0.2460(3) 0.4472(3) 0.0384(16) Uani 1 1 d . . .
H6A H 0.8645 0.2672 0.4283 0.046 Uiso 1 1 calc R . .
C7 C 0.8142(3) 0.2589(3) 0.5078(3) 0.0385(15) Uani 1 1 d . . .
H7A H 0.8366 0.2898 0.5293 0.046 Uiso 1 1 calc R . .
O1W O 0.696(2) 0.304(2) 0.304(2) 0.15(2) Uiso 0.40 6 d SP . .
O2W O 0.8386(17) 0.3559(13) 0.3559(13) 0.137(12) Uiso 0.40 2 d SP . .
O3W O 0.904(3) 0.096(3) 0.061(4) 0.11(3) Uiso 0.13 2 d SP . .

loop_
_atom_site_aniso_label
_atom_site_aniso_U_11
_atom_site_aniso_U_22
_atom_site_aniso_U_33
_atom_site_aniso_U_23
_atom_site_aniso_U_13
_atom_site_aniso_U_12
Ni1 0.0139(5) 0.0170(4) 0.0170(4) -0.0001(4) 0.0003(2) 0.0003(2)
N1 0.0284(19) 0.0284(19) 0.015(3) -0.0041(18) 0.0041(18) -0.011(3)
O1 0.035(2) 0.035(2) 0.035(2) 0.014(3) -0.014(3) -0.014(3)
O2 0.027(2) 0.108(5) 0.021(2) -0.001(2) 0.0062(17) -0.010(3)
O3 0.032(2) 0.053(3) 0.0210(19) -0.0040(19) 0.0023(16) -0.017(2)
C1 0.030(3) 0.035(5) 0.030(3) -0.002(2) 0.009(3) 0.002(2)
C2 0.027(2) 0.052(6) 0.027(2) 0.000(2) 0.005(3) 0.000(2)
C3 0.032(5) 0.147(19) 0.027(4) -0.025(10) 0.011(3) -0.044(10)
C3A 0.032(5) 0.147(19) 0.027(4) -0.025(10) 0.011(3) -0.044(10)
C4 0.027(2) 0.027(2) 0.016(3) -0.006(2) 0.006(2) -0.006(3)
C5 0.031(3) 0.031(3) 0.020(4) -0.008(2) 0.008(2) -0.005(3)
C6 0.040(3) 0.050(4) 0.025(3) -0.010(3) 0.011(2) -0.025(3)
C7 0.036(3) 0.050(4) 0.029(3) -0.019(3) 0.012(3) -0.015(3)

loop_
_atom_type_symbol
_atom_type_description
_atom_type_scat_dispersion_real
_atom_type_scat_dispersion_imag
_atom_type_scat_source
C C 0.0033 0.0016 'International Tables Vol C Tables 4.2.6.8 and 6.1.1.4'
H H 0.0000 0.0000 'International Tables Vol C Tables 4.2.6.8 and 6.1.1.4'
N N 0.0061 0.0033 'International Tables Vol C Tables 4.2.6.8 and 6.1.1.4'
O O 0.0106 0.0060 'International Tables Vol C Tables 4.2.6.8 and 6.1.1.4'
Ni Ni 0.3393 1.1124 'International Tables Vol C Tables 4.2.6.8 and 6.1.1.4'

loop_
_geom_angle_atom_site_label_1
_geom_angle_atom_site_label_2
_geom_angle_atom_site_label_3
_geom_angle
_geom_angle_site_symmetry_1
_geom_angle_site_symmetry_3
O1 Ni1 O2 94.3(3) . .
O1 Ni1 O2 94.3(3) . 17
O2 Ni1 O2 88.7(3) . 17
O1 Ni1 O3 92.7(3) . 17
O2 Ni1 O3 90.5(2) . 17
O2 Ni1 O3 173.05(17) 17 17
O1 Ni1 O3 92.7(3) . .
O2 Ni1 O3 173.05(17) . .
O2 Ni1 O3 90.5(2) 17 .
O3 Ni1 O3 89.5(3) 17 .
O1 Ni1 N1 178.9(4) . 32_645
O2 Ni1 N1 84.92(18) . 32_645
O2 Ni1 N1 84.92(18) 17 32_645
O3 Ni1 N1 88.14(16) 17 32_645
O3 Ni1 N1 88.14(16) . 32_645
C7 N1 C7 117.1(6) 14_665 .
C7 N1 Ni1 120.9(3) 14_665 35_556
C7 N1 Ni1 120.9(3) . 35_556
Ni1 O1 Ni1 119.90(4) 10_656 .
Ni1 O1 Ni1 119.90(4) 10_656 7_665
Ni1 O1 Ni1 119.90(4) . 7_665
Ni1 O1 H1 91.8 10_656 .
Ni1 O1 H1 91.8 . .
Ni1 O1 H1 91.8 7_665 .
C1 O2 Ni1 134.3(4) . .
C4 O3 Ni1 132.8(4) . .
O2 C1 O2 126.8(8) . 23_656
O2 C1 C2 116.6(4) . .
O2 C1 C2 116.6(4) 23_656 .
C3 C2 C3 116.8(15) 23_656 .
C3 C2 C3A 33.4(14) 23_656 23_656
C3 C2 C3A 119.5(12) . 23_656
C3 C2 C3A 119.5(12) 23_656 .
C3 C2 C3A 33.4(14) . .
C3A C2 C3A 102(3) 23_656 .
C3 C2 C1 120.9(7) 23_656 .
C3 C2 C1 120.9(7) . .
C3A C2 C1 115.3(14) 23_656 .
C3A C2 C1 115.3(14) . .
C2 C3 C3 120.0(7) . 21_654
C2 C3 H3A 120.0 . .
C3 C3 H3A 120.0 21_654 .
C2 C3A C3A 118.0(13) . 21_654
C2 C3A H3AA 121.0 . .
C3A C3A H3AA 121.0 21_654 .
O3 C4 O3 128.2(7) . 14_665
O3 C4 C5 115.9(3) . .
O3 C4 C5 115.9(3) 14_665 .
C6 C5 C6 117.4(7) . 14_665
C6 C5 C4 121.2(4) . .
C6 C5 C4 121.2(4) 14_665 .
C5 C6 C7 118.7(5) . .
C5 C6 H6A 120.7 . .
C7 C6 H6A 120.7 . .
N1 C7 C6 123.9(5) . .
N1 C7 H7A 118.1 . .
C6 C7 H7A 118.1 . .
O3W O3W O3W 60.00(2) 7_665 10_656

loop_
_geom_bond_atom_site_label_1
_geom_bond_atom_site_label_2
_geom_bond_distance
_geom_bond_site_symmetry_2
Ni1 O1 2.0009(9) .
Ni1 O2 2.052(4) .
Ni1 O2 2.052(4) 17
Ni1 O3 2.070(4) 17
Ni1 O3 2.070(4) .
Ni1 N1 2.112(6) 32_645
N1 C7 1.313(7) 14_665
N1 C7 1.313(7) .
N1 Ni1 2.112(6) 35_556
O1 Ni1 2.0009(9) 10_656
O1 Ni1 2.0009(9) 7_665
O1 H1 1.0000 .
O2 C1 1.239(6) .
O3 C4 1.252(5) .
C1 O2 1.239(6) 23_656
C1 C2 1.499(11) .
C2 C3 1.387(16) 23_656
C2 C3 1.387(16) .
C2 C3A 1.42(4) 23_656
C2 C3A 1.42(4) .
C3 C3 1.42(3) 21_654
C3 H3A 0.9500 .
C3A C3A 1.47(6) 21_654
C3A H3AA 0.9500 .
C4 O3 1.252(5) 14_665
C4 C5 1.513(9) .
C5 C6 1.383(7) .
C5 C6 1.383(7) 14_665
C6 C7 1.391(8) .
C6 H6A 0.9500 .
C7 H7A 0.9500 .
O3W O3W 1.08(13) 7_665
O3W O3W 1.08(13) 10_656

loop_
_geom_torsion_atom_site_label_1
_geom_torsion_atom_site_label_2
_geom_torsion_atom_site_label_3
_geom_torsion_atom_site_label_4
_geom_torsion
_geom_torsion_site_symmetry_1
_geom_torsion_site_symmetry_4
O2 Ni1 O1 Ni1 -42.4(6) . 10_656
O2 Ni1 O1 Ni1 -131.4(6) 17 10_656
O3 Ni1 O1 Ni1 48.3(6) 17 10_656
O3 Ni1 O1 Ni1 137.9(6) . 10_656
N1 Ni1 O1 Ni1 -86.9(6) 32_645 10_656
O2 Ni1 O1 Ni1 131.4(6) . 7_665
O2 Ni1 O1 Ni1 42.4(6) 17 7_665
O3 Ni1 O1 Ni1 -137.9(6) 17 7_665
O3 Ni1 O1 Ni1 -48.3(6) . 7_665
N1 Ni1 O1 Ni1 86.9(6) 32_645 7_665
O1 Ni1 O2 C1 20.2(8) . .
O2 Ni1 O2 C1 114.4(8) 17 .
O3 Ni1 O2 C1 -72.5(8) 17 .
O3 Ni1 O2 C1 -162.3(15) . .
N1 Ni1 O2 C1 -160.6(8) 32_645 .
O1 Ni1 O3 C4 25.6(8) . .
O2 Ni1 O3 C4 -152.0(17) . .
O2 Ni1 O3 C4 -68.8(7) 17 .
O3 Ni1 O3 C4 118.2(7) 17 .
N1 Ni1 O3 C4 -153.7(7) 32_645 .
Ni1 O2 C1 O2 1.1(16) . 23_656
Ni1 O2 C1 C2 -179.1(6) . .
O2 C1 C2 C3 -172.9(15) . 23_656
O2 C1 C2 C3 6.9(18) 23_656 23_656
O2 C1 C2 C3 -6.9(18) . .
O2 C1 C2 C3 172.9(15) 23_656 .
O2 C1 C2 C3A 149.6(19) . 23_656
O2 C1 C2 C3A -31(2) 23_656 23_656
O2 C1 C2 C3A 31(2) . .
O2 C1 C2 C3A -149.6(19) 23_656 .
C3 C2 C3 C3 -20(3) 23_656 21_654
C3A C2 C3 C3 18(3) 23_656 21_654
C3A C2 C3 C3 84(3) . 21_654
C1 C2 C3 C3 173.6(6) . 21_654
C3 C2 C3A C3A 18(3) 23_656 21_654
C3 C2 C3A C3A -77(3) . 21_654
C3A C2 C3A C3A 49(3) 23_656 21_654
C1 C2 C3A C3A 174.5(4) . 21_654
Ni1 O3 C4 O3 -5.6(15) . 14_665
Ni1 O3 C4 C5 177.7(5) . .
O3 C4 C5 C6 0.5(12) . .
O3 C4 C5 C6 -176.7(7) 14_665 .
O3 C4 C5 C6 176.7(7) . 14_665
O3 C4 C5 C6 -0.5(12) 14_665 14_665
C6 C5 C6 C7 -5.7(13) 14_665 .
C4 C5 C6 C7 170.7(7) . .
C7 N1 C7 C6 3.7(14) 14_665 .
Ni1 N1 C7 C6 -164.5(6) 35_556 .
C5 C6 C7 N1 1.0(12) . .
